data_2015284
loop_
_publ_author_name
'Yao, Shu-Qin'
'Zhu, Miao-Li'
'Lu, Li-Ping'
'Gao, Xiao-Li'

_publ_section_title
;<i>cis</i>-Diaquabis[(<i>E</i>)-4-(2-hydroxybenzylideneamino)benzoato-\k^2^<i>O</i>,<i>O</i>']cadmium(II):
 two-dimensional layers built from strong O---H&#x00B7;&#x00B7;&#x00B7;O
 hydrogen bonding in the coordination sphere
;
_journal_coeditor_code AV3003
_journal_issue 5
_journal_name_full 'Acta Crystallographica Section C'
_journal_page_first m183
_journal_page_last m185
_journal_paper_doi 10.1107/S0108270106009723
_journal_volume 62
_journal_year 2006
_chemical_formula_iupac '[Cd (C14 H10 N O3)2 (H2 O)2]'
_chemical_formula_moiety 'C28 H24 Cd N2 O8'
_chemical_formula_sum 'C28 H24 Cd N2 O8'
_chemical_formula_weight 628.89
_chemical_name_systematic
;
cis-Diaquabis[(E)-4-(2-hydroxybenzylideneamino)benzoato-\k^2^O,O']cadmium(II)
;
_space_group_IT_number 15
_symmetry_cell_setting monoclinic
_symmetry_space_group_name_Hall '-C 2yc'
_symmetry_space_group_name_H-M 'C 1 2/c 1'
_atom_sites_solution_hydrogens geom
_atom_sites_solution_primary direct
_atom_sites_solution_secondary difmap
_audit_creation_method SHELXL97
_cell_angle_alpha 90.00
_cell_angle_beta 103.498(3)
_cell_angle_gamma 90.00
_cell_formula_units_Z 4
_cell_length_a 40.703(6)
_cell_length_b 5.0970(8)
_cell_length_c 12.2793(18)
_cell_measurement_reflns_used 1151
_cell_measurement_temperature 298(2)
_cell_measurement_theta_max 21.24
_cell_measurement_theta_min 3.09
_cell_volume 2477.1(6)
_computing_cell_refinement 'SAINT (Bruker, 2000)'
_computing_data_collection 'SMART (Bruker, 2000)'
_computing_data_reduction SAINT
_computing_molecular_graphics 'SHELXTL/PC (Sheldrick, 1999)'
_computing_publication_material SHELXTL/PC
_computing_structure_refinement 'SHELXL97 (Sheldrick, 1997)'
_computing_structure_solution 'SHELXS97 (Sheldrick, 1997)'
_diffrn_ambient_temperature 298(2)
_diffrn_measured_fraction_theta_full 0.987
_diffrn_measured_fraction_theta_max 0.987
_diffrn_measurement_device_type 'Bruker SMART 1K CCD area-detector'
_diffrn_measurement_method \w
_diffrn_radiation_monochromator graphite
_diffrn_radiation_source 'fine-focus sealed tube'
_diffrn_radiation_type MoK\a
_diffrn_radiation_wavelength 0.71073
_diffrn_reflns_av_R_equivalents 0.0500
_diffrn_reflns_av_sigmaI/netI 0.0636
_diffrn_reflns_limit_h_max 47
_diffrn_reflns_limit_h_min -48
_diffrn_reflns_limit_k_max 6
_diffrn_reflns_limit_k_min -5
_diffrn_reflns_limit_l_max 14
_diffrn_reflns_limit_l_min -7
_diffrn_reflns_number 5875
_diffrn_reflns_theta_full 25.00
_diffrn_reflns_theta_max 25.00
_diffrn_reflns_theta_min 2.06
_diffrn_standards_number 0
_exptl_absorpt_coefficient_mu 0.939
_exptl_absorpt_correction_T_max 0.9458
_exptl_absorpt_correction_T_min 0.7226
_exptl_absorpt_correction_type multi-scan
_exptl_absorpt_process_details '(SADABS; Sheldrick, 2000)'
_exptl_crystal_colour yellow
_exptl_crystal_density_diffrn 1.686
_exptl_crystal_density_method 'not measured'
_exptl_crystal_description rod
_exptl_crystal_F_000 1272
_exptl_crystal_size_max 0.37
_exptl_crystal_size_mid 0.08
_exptl_crystal_size_min 0.06
_refine_diff_density_max 0.975
_refine_diff_density_min -0.862
_refine_ls_extinction_method none
_refine_ls_goodness_of_fit_ref 1.140
_refine_ls_hydrogen_treatment constr
_refine_ls_matrix_type full
_refine_ls_number_parameters 177
_refine_ls_number_reflns 2152
_refine_ls_number_restraints 0
_refine_ls_restrained_S_all 1.140
_refine_ls_R_factor_all 0.0721
_refine_ls_R_factor_gt 0.0561
_refine_ls_shift/su_max 0.000
_refine_ls_shift/su_mean 0.000
_refine_ls_structure_factor_coef Fsqd
_refine_ls_weighting_details 'calc w = 1/[\s^2^(Fo^2^)+(0.0725P)^2^] where P=(Fo^2^+2Fc^2^)/3'
_refine_ls_weighting_scheme calc
_refine_ls_wR_factor_gt 0.1195
_refine_ls_wR_factor_ref 0.1374
_reflns_number_gt 1817
_reflns_number_total 2152
_reflns_threshold_expression I>2\s(I)
_cod_data_source_file av3003.cif
_cod_data_source_block I
_cod_original_sg_symbol_H-M 'C 2/c'
_cod_database_code 2015284

loop_
_symmetry_equiv_pos_as_xyz
'x, y, z'
'-x, y, -z+1/2'
'x+1/2, y+1/2, z'
'-x+1/2, y+1/2, -z+1/2'
'-x, -y, -z'
'x, -y, z-1/2'
'-x+1/2, -y+1/2, -z'
'x+1/2, -y+1/2, z-1/2'

loop_
_atom_site_type_symbol
_atom_site_label
_atom_site_fract_x
_atom_site_fract_y
_atom_site_fract_z
_atom_site_U_iso_or_equiv
_atom_site_adp_type
_atom_site_calc_flag
_atom_site_refinement_flags
_atom_site_occupancy
Cd Cd1 0.5000 -0.90020(11) 0.7500 0.0262(2) Uani d S 1
O O1 0.48036(12) -1.1990(8) 0.6233(3) 0.0416(11) Uani d . 1
O O2 0.52837(10) -0.7167(8) 0.6059(3) 0.0355(10) Uani d . 1
O O3 0.54295(10) -0.6166(7) 0.7845(3) 0.0284(9) Uani d . 1
O O4 0.66066(14) 0.4579(11) 0.4512(4) 0.0603(15) Uani d . 1
H H4A 0.6495 0.3362 0.4697 0.090 Uiso d R 1
C C1 0.54599(14) -0.5835(11) 0.6837(5) 0.0255(13) Uani d . 1
C C2 0.56943(14) -0.3749(10) 0.6629(5) 0.0245(12) Uani d . 1
C C3 0.57139(17) -0.3043(13) 0.5556(5) 0.0362(15) Uani d . 1
H H3 0.5578 -0.3900 0.4945 0.043 Uiso calc R 1
C C4 0.59277(16) -0.1118(12) 0.5378(5) 0.0335(14) Uani d . 1
H H4 0.5933 -0.0664 0.4649 0.040 Uiso calc R 1
C C5 0.61374(14) 0.0170(12) 0.6266(5) 0.0249(13) Uani d . 1
C C6 0.61306(16) -0.0570(13) 0.7341(5) 0.0362(16) Uani d . 1
H H6 0.6275 0.0231 0.7949 0.043 Uiso calc R 1
C C7 0.59095(15) -0.2504(12) 0.7518(5) 0.0325(15) Uani d . 1
H H7 0.5906 -0.2972 0.8247 0.039 Uiso calc R 1
C C8 0.65359(15) 0.3584(11) 0.6730(5) 0.0295(14) Uani d . 1
H H8 0.6521 0.3388 0.7470 0.035 Uiso calc R 1
C C9 0.67626(15) 0.5548(11) 0.6473(5) 0.0303(14) Uani d . 1
C C10 0.67906(16) 0.5987(13) 0.5364(5) 0.0367(15) Uani d . 1
C C11 0.70082(19) 0.7869(16) 0.5143(6) 0.0525(19) Uani d . 1
H H11 0.7028 0.8133 0.4412 0.063 Uiso calc R 1
C C12 0.71974(18) 0.9373(13) 0.6003(7) 0.052(2) Uani d . 1
H H12 0.7340 1.0666 0.5842 0.062 Uiso calc R 1
C C13 0.71760(17) 0.8974(13) 0.7100(6) 0.0431(17) Uani d . 1
H H13 0.7308 0.9956 0.7679 0.052 Uiso calc R 1
C C14 0.69576(16) 0.7108(13) 0.7316(5) 0.0389(16) Uani d . 1
H H14 0.6938 0.6871 0.8050 0.047 Uiso calc R 1
N N1 0.63558(12) 0.2109(10) 0.5985(4) 0.0289(11) Uani d . 1
H H1A 0.4803 -1.2056 0.5563 0.035 Uiso d . 1
H H1B 0.4671 -1.3064 0.6383 0.035 Uiso d . 1

loop_
_atom_site_aniso_label
_atom_site_aniso_U_11
_atom_site_aniso_U_22
_atom_site_aniso_U_33
_atom_site_aniso_U_12
_atom_site_aniso_U_13
_atom_site_aniso_U_23
Cd1 0.0359(4) 0.0172(3) 0.0266(4) 0.000 0.0094(3) 0.000
O1 0.076(3) 0.029(2) 0.023(2) -0.017(2) 0.018(2) -0.0040(18)
O2 0.050(3) 0.032(2) 0.025(2) -0.012(2) 0.0094(19) -0.0064(19)
O3 0.041(2) 0.026(2) 0.021(2) -0.0036(19) 0.0133(17) 0.0037(17)
O4 0.078(4) 0.077(4) 0.031(3) -0.038(3) 0.021(3) -0.005(3)
C1 0.033(3) 0.020(3) 0.025(3) 0.009(3) 0.009(3) -0.002(2)
C2 0.031(3) 0.018(3) 0.026(3) 0.003(3) 0.010(2) 0.002(2)
C3 0.056(4) 0.033(3) 0.016(3) -0.016(3) 0.002(3) -0.003(3)
C4 0.050(4) 0.036(4) 0.016(3) -0.006(3) 0.011(3) 0.005(3)
C5 0.029(3) 0.026(3) 0.022(3) 0.002(3) 0.010(2) 0.000(2)
C6 0.038(4) 0.049(4) 0.022(3) -0.015(3) 0.007(3) -0.002(3)
C7 0.044(4) 0.039(4) 0.015(3) -0.009(3) 0.007(3) 0.001(3)
C8 0.034(3) 0.028(4) 0.030(3) 0.004(3) 0.013(3) 0.004(3)
C9 0.032(3) 0.023(4) 0.036(4) 0.003(3) 0.010(3) 0.001(3)
C10 0.036(3) 0.045(4) 0.031(4) -0.006(3) 0.012(3) 0.004(3)
C11 0.063(5) 0.056(5) 0.041(4) -0.016(4) 0.018(4) 0.007(4)
C12 0.048(4) 0.036(5) 0.071(6) -0.014(3) 0.015(4) 0.009(4)
C13 0.039(4) 0.043(4) 0.047(4) -0.005(3) 0.011(3) 0.000(3)
C14 0.041(4) 0.036(4) 0.037(4) -0.002(3) 0.003(3) 0.003(3)
N1 0.033(3) 0.031(3) 0.025(3) -0.004(2) 0.011(2) 0.000(2)

loop_
_atom_type_symbol
_atom_type_description
_atom_type_scat_dispersion_real
_atom_type_scat_dispersion_imag
_atom_type_scat_source
C C 0.0033 0.0016 'International Tables Vol C Tables 4.2.6.8 and 6.1.1.4'
H H 0.0000 0.0000 'International Tables Vol C Tables 4.2.6.8 and 6.1.1.4'
N N 0.0061 0.0033 'International Tables Vol C Tables 4.2.6.8 and 6.1.1.4'
O O 0.0106 0.0060 'International Tables Vol C Tables 4.2.6.8 and 6.1.1.4'
Cd Cd -0.8075 1.2024 'International Tables Vol C Tables 4.2.6.8 and 6.1.1.4'

loop_
_geom_angle_atom_site_label_1
_geom_angle_atom_site_label_2
_geom_angle_atom_site_label_3
_geom_angle_site_symmetry_1
_geom_angle_site_symmetry_3
_geom_angle
_geom_angle_publ_flag
O1 Cd1 O1 . 2_656 91.9(2) y
O1 Cd1 O3 . . 136.46(15) y
O1 Cd1 O3 . 2_656 100.12(16) y
O3 Cd1 O3 . 2_656 99.3(2) y
O1 Cd1 O2 . 2_656 127.49(16) y
O3 Cd1 O2 . 2_656 95.38(14) y
O1 Cd1 O2 . . 84.83(14) y
O3 Cd1 O2 . . 54.77(13) y
O2 Cd1 O2 2_656 . 136.2(2) ?
Cd1 O1 H1A . . 130.9 ?
Cd1 O1 H1B . . 117.0 ?
H1A O1 H1B . . 110.4 ?
C1 O2 Cd1 . . 86.6(3) ?
C1 O3 Cd1 . . 98.6(3) ?
O2 C1 O3 . . 119.8(5) ?
O2 C1 C2 . . 122.2(5) ?
O3 C1 C2 . . 117.9(5) ?
O2 C1 Cd1 . . 66.2(3) ?
O3 C1 Cd1 . . 53.8(3) ?
C2 C1 Cd1 . . 169.1(4) ?
C7 C2 C3 . . 117.6(5) ?
C7 C2 C1 . . 120.4(5) ?
C3 C2 C1 . . 121.9(5) ?
C4 C3 C2 . . 121.3(5) ?
C4 C3 H3 . . 119.3 ?
C2 C3 H3 . . 119.3 ?
C3 C4 C5 . . 121.0(5) ?
C3 C4 H4 . . 119.5 ?
C5 C4 H4 . . 119.5 ?
C6 C5 C4 . . 118.6(6) ?
C6 C5 N1 . . 125.1(5) ?
C4 C5 N1 . . 116.3(5) ?
C5 C6 C7 . . 120.2(6) ?
C5 C6 H6 . . 119.9 ?
C7 C6 H6 . . 119.9 ?
C2 C7 C6 . . 121.2(5) ?
C2 C7 H7 . . 119.4 ?
C6 C7 H7 . . 119.4 ?
N1 C8 C9 . . 122.7(6) ?
N1 C8 H8 . . 118.6 ?
C9 C8 H8 . . 118.6 ?
C14 C9 C10 . . 117.8(6) ?
C14 C9 C8 . . 120.9(6) ?
C10 C9 C8 . . 121.4(5) ?
O4 C10 C11 . . 119.1(6) ?
O4 C10 C9 . . 120.8(5) ?
C11 C10 C9 . . 120.1(6) ?
C10 C11 C12 . . 120.4(7) ?
C10 C11 H11 . . 119.8 ?
C12 C11 H11 . . 119.8 ?
C11 C12 C13 . . 120.7(6) ?
C11 C12 H12 . . 119.7 ?
C13 C12 H12 . . 119.7 ?
C14 C13 C12 . . 118.8(6) ?
C14 C13 H13 . . 120.6 ?
C12 C13 H13 . . 120.6 ?
C13 C14 C9 . . 122.3(6) ?
C13 C14 H14 . . 118.9 ?
C9 C14 H14 . . 118.9 ?
C10 O4 H4A . . 115.2 ?
C8 N1 C5 . . 121.4(5) ?

loop_
_geom_bond_atom_site_label_1
_geom_bond_atom_site_label_2
_geom_bond_site_symmetry_2
_geom_bond_distance
_geom_bond_publ_flag
Cd1 O1 . 2.191(4) y
Cd1 O3 . 2.232(4) y
Cd1 O2 . 2.508(4) y
Cd1 C1 2_656 2.736(6) ?
O1 H1A . 0.82 ?
O1 H1B . 0.82 ?
O2 C1 . 1.252(7) ?
O3 C1 . 1.284(7) ?
O4 H4A . 0.83 ?
C1 C2 . 1.489(8) ?
C2 C7 . 1.383(8) ?
C2 C3 . 1.386(8) ?
C3 C4 . 1.362(8) ?
C3 H3 . 0.9300 ?
C4 C5 . 1.384(8) ?
C4 H4 . 0.9300 ?
C5 C6 . 1.378(8) ?
C5 N1 . 1.425(8) ?
C6 C7 . 1.386(8) ?
C6 H6 . 0.9300 ?
C7 H7 . 0.9300 ?
C8 N1 . 1.275(7) ?
C8 C9 . 1.446(8) ?
C8 H8 . 0.9300 ?
C9 C14 . 1.397(9) ?
C9 C10 . 1.411(8) ?
C10 O4 . 1.343(8) ?
C10 C11 . 1.375(9) ?
C11 C12 . 1.384(10) ?
C11 H11 . 0.9300 ?
C12 C13 . 1.385(10) ?
C12 H12 . 0.9300 ?
C13 C14 . 1.370(9) ?
C13 H13 . 0.9300 ?
C14 H14 . 0.9300 ?

loop_
_geom_hbond_atom_site_label_D
_geom_hbond_atom_site_label_H
_geom_hbond_atom_site_label_A
_geom_hbond_site_symmetry_A
_geom_hbond_distance_DH
_geom_hbond_distance_HA
_geom_hbond_distance_DA
_geom_hbond_angle_DHA
_geom_hbond_publ_flag
O1 H1B O3 2_646 0.82 1.94 2.686(6) 152 y
O1 H1A O2 5_636 0.82 1.98 2.786(5) 167 y
O4 H4A N1 . 0.83 1.91 2.601(6) 140 y

loop_
_geom_torsion_atom_site_label_1
_geom_torsion_atom_site_label_2
_geom_torsion_atom_site_label_3
_geom_torsion_atom_site_label_4
_geom_torsion_site_symmetry_1
_geom_torsion
O1 Cd1 O2 C1 . -165.5(3)
O1 Cd1 O2 C1 2_656 -77.1(4)
O3 Cd1 O2 C1 . -2.7(3)
O3 Cd1 O2 C1 2_656 94.8(3)
O2 Cd1 O2 C1 2_656 52.4(3)
C1 Cd1 O2 C1 2_656 76.4(4)
O1 Cd1 O3 C1 . 28.1(4)
O1 Cd1 O3 C1 2_656 131.8(3)
O3 Cd1 O3 C1 2_656 -87.4(3)
O2 Cd1 O3 C1 2_656 -142.5(3)
O2 Cd1 O3 C1 . 2.7(3)
C1 Cd1 O3 C1 2_656 -115.2(3)
Cd1 O2 C1 O3 . 4.5(5)
Cd1 O2 C1 C2 . -172.2(5)
Cd1 O3 C1 O2 . -5.1(6)
Cd1 O3 C1 C2 . 171.7(4)
O1 Cd1 C1 O2 . 15.5(4)
O1 Cd1 C1 O2 2_656 119.4(3)
O3 Cd1 C1 O2 . 175.2(5)
O3 Cd1 C1 O2 2_656 -88.2(3)
O2 Cd1 C1 O2 2_656 -142.1(3)
C1 Cd1 C1 O2 2_656 -114.3(3)
O1 Cd1 C1 O3 . -159.7(3)
O1 Cd1 C1 O3 2_656 -55.7(3)
O3 Cd1 C1 O3 2_656 96.6(3)
O2 Cd1 C1 O3 2_656 42.7(3)
O2 Cd1 C1 O3 . -175.2(5)
C1 Cd1 C1 O3 2_656 70.5(3)
O1 Cd1 C1 C2 . 158(2)
O1 Cd1 C1 C2 2_656 -98(2)
O3 Cd1 C1 C2 . -42.3(19)
O3 Cd1 C1 C2 2_656 54(2)
O2 Cd1 C1 C2 2_656 0(2)
O2 Cd1 C1 C2 . 143(2)
C1 Cd1 C1 C2 2_656 28(2)
O2 C1 C2 C7 . -173.4(5)
O3 C1 C2 C7 . 9.8(8)
Cd1 C1 C2 C7 . 48(2)
O2 C1 C2 C3 . 4.4(9)
O3 C1 C2 C3 . -172.3(5)
Cd1 C1 C2 C3 . -134.4(19)
C7 C2 C3 C4 . -2.5(9)
C1 C2 C3 C4 . 179.5(6)
C2 C3 C4 C5 . 1.1(10)
C3 C4 C5 C6 . 1.3(9)
C3 C4 C5 N1 . 178.7(6)
C4 C5 C6 C7 . -2.1(9)
N1 C5 C6 C7 . -179.3(6)
C3 C2 C7 C6 . 1.6(9)
C1 C2 C7 C6 . 179.6(5)
C5 C6 C7 C2 . 0.7(10)
N1 C8 C9 C14 . -179.4(6)
N1 C8 C9 C10 . 1.6(9)
C14 C9 C10 O4 . -179.1(6)
C8 C9 C10 O4 . -0.1(9)
C14 C9 C10 C11 . 1.0(9)
C8 C9 C10 C11 . 180.0(6)
O4 C10 C11 C12 . 179.1(7)
C9 C10 C11 C12 . -1.0(11)
C10 C11 C12 C13 . 1.3(12)
C11 C12 C13 C14 . -1.7(11)
C12 C13 C14 C9 . 1.7(10)
C10 C9 C14 C13 . -1.4(9)
C8 C9 C14 C13 . 179.6(6)
C9 C8 N1 C5 . 179.3(5)
C6 C5 N1 C8 . -9.5(9)
C4 C5 N1 C8 . 173.3(6)
